data_7216459
loop_
_publ_author_name
'Gao, Guang-Gang'
'Song, Chao-Yu'
'Zong, Xi-Ming'
'Chai, Dong-Feng'
'Liu, Hong'
'Zou, Yu-Long'
'Liu, Jian-Xun'
'Qiu, Yun-Feng'

_publ_section_title
;
 Solvent-controlled 3D lanthanide--polyoxometalate frameworks: reduction
 and stabilization of Ag nanocomposites and catalytic properties
;
_journal_issue 23
_journal_name_full CrystEngComm
_journal_page_first 5150
_journal_paper_doi 10.1039/c4ce00403e
_journal_volume 16
_journal_year 2014
_chemical_formula_moiety C20H46Ce4N8O75SiW12
_chemical_formula_sum 'C20 H46 Ce4 N8 O75 Si W12'
_chemical_formula_weight 4393.22
_chemical_name_systematic
;
 ?
;
_space_group_IT_number 14
_symmetry_cell_setting monoclinic
_symmetry_space_group_name_Hall '-P 2ybc'
_symmetry_space_group_name_H-M 'P 1 21/c 1'
_atom_sites_solution_hydrogens geom
_atom_sites_solution_primary direct
_atom_sites_solution_secondary difmap
_audit_creation_method SHELXL-97
_cell_angle_alpha 90.00
_cell_angle_beta 100.3660(10)
_cell_angle_gamma 90.00
_cell_formula_units_Z 2
_cell_length_a 13.7014(10)
_cell_length_b 13.1554(10)
_cell_length_c 22.7273(17)
_cell_measurement_temperature 293(2)
_cell_volume 4029.7(5)
_computing_cell_refinement 'SMART (Bruker, 2007)'
_computing_data_collection 'SMART (Bruker, 2007)'
_computing_data_reduction 'SMART (Bruker, 2007)'
_computing_molecular_graphics 'SHELXL-97 (Sheldrick, 1997)'
_computing_publication_material 'SHELXL-97 (Sheldrick, 1997)'
_computing_structure_refinement 'SHELXL-97 (Sheldrick, 1997)'
_computing_structure_solution 'SHELXL-97 (Sheldrick, 1997)'
_diffrn_ambient_temperature 293(2)
_diffrn_measured_fraction_theta_full 0.988
_diffrn_measured_fraction_theta_max 0.988
_diffrn_measurement_device_type 'CCD area detector'
_diffrn_measurement_method '\f and \w scans'
_diffrn_radiation_monochromator graphite
_diffrn_radiation_source 'fine-focus sealed tube'
_diffrn_radiation_type MoK\a
_diffrn_radiation_wavelength 0.71073
_diffrn_reflns_av_R_equivalents 0.0344
_diffrn_reflns_av_sigmaI/netI 0.0414
_diffrn_reflns_limit_h_max 16
_diffrn_reflns_limit_h_min -16
_diffrn_reflns_limit_k_max 16
_diffrn_reflns_limit_k_min -13
_diffrn_reflns_limit_l_max 27
_diffrn_reflns_limit_l_min -28
_diffrn_reflns_number 21194
_diffrn_reflns_theta_full 26.00
_diffrn_reflns_theta_max 26.00
_diffrn_reflns_theta_min 2.16
_exptl_absorpt_coefficient_mu 19.398
_exptl_absorpt_correction_T_max 0.385
_exptl_absorpt_correction_T_min 0.209
_exptl_absorpt_correction_type multi-scan
_exptl_absorpt_process_details 'SADABS (Sheldrick, 2001)'
_exptl_crystal_colour yellow
_exptl_crystal_density_diffrn 3.620
_exptl_crystal_density_method 'not measured'
_exptl_crystal_description block
_exptl_crystal_F_000 3884
_exptl_crystal_size_max 0.09
_exptl_crystal_size_mid 0.07
_exptl_crystal_size_min 0.05
_refine_diff_density_max 5.024
_refine_diff_density_min -3.628
_refine_diff_density_rms 0.476
_refine_ls_extinction_method none
_refine_ls_goodness_of_fit_ref 1.014
_refine_ls_hydrogen_treatment constr
_refine_ls_matrix_type full
_refine_ls_number_parameters 438
_refine_ls_number_reflns 7821
_refine_ls_number_restraints 6
_refine_ls_restrained_S_all 1.069
_refine_ls_R_factor_all 0.0782
_refine_ls_R_factor_gt 0.0730
_refine_ls_shift/su_max 0.000
_refine_ls_shift/su_mean 0.000
_refine_ls_structure_factor_coef Fsqd
_refine_ls_weighting_details 'calc w=1/[\s^2^(Fo^2^)+(0.0001P)^2^+825.1682P] where P=(Fo^2^+2Fc^2^)/3'
_refine_ls_weighting_scheme calc
_refine_ls_wR_factor_gt 0.1487
_refine_ls_wR_factor_ref 0.1514
_reflns_number_gt 7265
_reflns_number_total 7821
_reflns_threshold_expression >2sigma(I)
_cod_data_source_file c4ce00403e2.cif
_cod_data_source_block 4
_cod_original_sg_symbol_Hall '-p 2ybc'
_cod_original_sg_symbol_H-M 'p 21/c'
_cod_database_code 7216459

loop_
_symmetry_equiv_pos_as_xyz
'x, y, z'
'-x, y+1/2, -z+1/2'
'-x, -y, -z'
'x, -y-1/2, z-1/2'

loop_
_atom_site_label
_atom_site_type_symbol
_atom_site_fract_x
_atom_site_fract_y
_atom_site_fract_z
_atom_site_U_iso_or_equiv
_atom_site_adp_type
_atom_site_occupancy
_atom_site_symmetry_multiplicity
_atom_site_calc_flag
_atom_site_refinement_flags
Si Si 0.5000 0.5000 0.5000 0.0098(15) Uani 1 2 d S
W1 W 0.61763(7) 0.30098(6) 0.43764(4) 0.01338(19) Uani 1 1 d .
W2 W 0.49000(7) 0.25201(7) 0.55738(4) 0.0200(2) Uani 1 1 d .
W3 W 0.35508(7) 0.31079(7) 0.41311(4) 0.0179(2) Uani 1 1 d .
W4 W 0.36792(8) 0.55863(8) 0.35785(4) 0.0239(2) Uani 1 1 d U
W5 W 0.62935(7) 0.54855(8) 0.38009(4) 0.0214(2) Uani 1 1 d .
W6 W 0.76181(7) 0.48805(8) 0.52395(5) 0.0252(2) Uani 1 1 d .
Ce1 Ce 0.21878(8) 0.10085(8) 0.27619(5) 0.0090(2) Uani 1 1 d .
Ce2 Ce 0.27607(8) 0.60101(8) 0.17853(5) 0.0067(2) Uani 1 1 d .
O1A O 0.4976(18) 0.3856(19) 0.4808(11) 0.004(5) Uiso 0.50 1 d P
O1B O 0.596(2) 0.465(2) 0.4720(12) 0.009(5) Uiso 0.50 1 d P
O2A O 0.5052(19) 0.570(2) 0.4395(12) 0.006(5) Uiso 0.50 1 d P
O2B O 0.395(2) 0.473(2) 0.4534(13) 0.012(6) Uiso 0.50 1 d P
O3 O 0.6682(17) 0.2012(17) 0.4052(8) 0.046(6) Uani 1 1 d .
O4 O 0.4840(16) 0.2814(17) 0.4018(10) 0.044(5) Uiso 1 1 d .
O5 O 0.6268(18) 0.4062(19) 0.3833(11) 0.053(6) Uiso 1 1 d .
O6 O 0.7284(19) 0.358(2) 0.4871(11) 0.057(6) Uiso 1 1 d .
O7 O 0.5853(14) 0.235(2) 0.5055(9) 0.050(7) Uani 1 1 d .
O8 O 0.4870(14) 0.1332(15) 0.5845(9) 0.037(5) Uani 1 1 d .
O9 O 0.3884(15) 0.244(2) 0.4876(9) 0.055(7) Uani 1 1 d .
O10 O 0.3565(18) 0.4180(18) 0.3578(11) 0.050(6) Uiso 1 1 d .
O11 O 0.2552(19) 0.564(2) 0.3986(11) 0.057(6) Uiso 1 1 d .
O12 O 0.406(2) 0.684(2) 0.3914(12) 0.064(7) Uiso 1 1 d .
O13 O 0.4952(15) 0.5415(19) 0.3424(14) 0.077(10) Uani 1 1 d .
O14 O 0.6887(12) 0.5704(13) 0.3228(8) 0.023(4) Uiso 1 1 d .
O15 O 0.604(2) 0.683(2) 0.4024(14) 0.079(9) Uiso 1 1 d .
O16 O 0.7310(19) 0.546(2) 0.4475(12) 0.057(6) Uiso 1 1 d .
O17 O 0.8821(19) 0.4811(16) 0.5333(11) 0.051(6) Uani 1 1 d .
O18 O 0.753(2) 0.623(2) 0.5568(12) 0.065(7) Uiso 1 1 d .
O19 O 0.2891(14) 0.2199(15) 0.3694(8) 0.032(4) Uani 1 1 d .
O20 O 0.3008(13) 0.5877(13) 0.2889(7) 0.024(4) Uani 1 1 d .
O21 O 0.2271(15) 0.0109(16) 0.3760(8) 0.035(5) Uani 1 1 d .
O22 O 0.1004(14) 0.0952(18) 0.1762(10) 0.045(6) Uani 1 1 d .
O23 O 0.2763(11) 0.2595(12) 0.2362(7) 0.018(3) Uani 1 1 d .
O24 O 0.2655(10) 0.4178(11) 0.2061(7) 0.013(3) Uani 1 1 d .
O25 O 0.1078(11) 0.5663(12) 0.1990(8) 0.020(3) Uani 1 1 d .
O26 O -0.0517(11) 0.5473(12) 0.2051(8) 0.023(4) Uani 1 1 d .
O27 O 0.283(2) 0.487(2) 0.0860(10) 0.071(9) Uani 1 1 d .
O28 O 0.136(2) 0.661(2) 0.0946(14) 0.080(9) Uiso 1 1 d .
O29 O 0.2090(13) 0.7677(12) 0.2104(8) 0.027(4) Uani 1 1 d .
O30 O 0.2170(11) 0.9222(11) 0.2482(8) 0.019(3) Uani 1 1 d .
O31 O 0.5514(10) 1.0282(11) 0.3113(7) 0.013(3) Uani 1 1 d .
O32 O 0.3905(11) 1.0507(11) 0.3052(7) 0.014(3) Uiso 1 1 d .
O33 O 0.096(2) 0.660(2) 0.3262(12) 0.066(8) Uani 1 1 d .
O34 O 0.214(2) 0.806(2) 0.3896(17) 0.091(11) Uani 1 1 d .
O35 O -0.066(3) 0.602(4) 0.070(2) 0.128(15) Uiso 1 1 d .
O36 O 0.189(5) 0.299(6) 0.050(5) 0.18(6) Uani 0.50 1 d P
O37 O 0.056(7) 0.206(7) 0.045(4) 0.13(3) Uiso 0.50 1 d P
O38 O 0.086(3) -0.084(3) 0.1028(13) 0.091(10) Uani 1 1 d .
O39 O 0.4971(17) -0.0602(14) 0.5692(7) 0.035(5) Uani 1 1 d .
O40 O 0.628(4) -0.003(4) 0.527(2) 0.140(17) Uiso 1 1 d .
N1 N 0.1077(14) 0.2600(15) 0.2766(9) 0.018(4) Uiso 1 1 d .
N2 N -0.0153(14) 0.3696(15) 0.2646(9) 0.019(4) Uiso 1 1 d .
H4 H -0.0725 0.3956 0.2659 0.023 Uiso 1 1 calc R
N3 N 0.5309(13) 0.8379(13) 0.2665(8) 0.012(4) Uiso 1 1 d .
H2 H 0.5915 0.8555 0.2791 0.015 Uiso 1 1 calc R
N4 N 0.4036(13) 0.7434(13) 0.2268(8) 0.012(3) Uiso 1 1 d .
C1 C 0.0151(17) 0.2789(17) 0.2851(11) 0.019(5) Uani 1 1 d .
H3 H -0.0228 0.2339 0.3031 0.023 Uiso 1 1 calc R
C2 C 0.1329(15) 0.3461(16) 0.2475(9) 0.012(4) Uani 1 1 d .
C3 C 0.0564(15) 0.4143(16) 0.2418(9) 0.012(4) Uiso 1 1 d .
C4 C 0.0371(15) 0.5181(15) 0.2123(9) 0.010(4) Uani 1 1 d .
C5 C 0.2304(15) 0.3431(16) 0.2288(9) 0.012(4) Uiso 1 1 d .
C6 C 0.4999(15) 0.7512(18) 0.2399(10) 0.017(5) Uani 1 1 d .
H1 H 0.5427 0.7007 0.2314 0.020 Uiso 1 1 calc R
C7 C 0.4457(13) 0.8953(14) 0.2702(8) 0.006(4) Uiso 1 1 d .
C8 C 0.3680(14) 0.8344(15) 0.2470(8) 0.007(4) Uiso 1 1 d .
C9 C 0.2590(15) 0.8391(16) 0.2343(9) 0.012(4) Uiso 1 1 d .
C10 C 0.4651(14) 1.0001(15) 0.2971(9) 0.009(4) Uiso 1 1 d .

loop_
_atom_site_aniso_label
_atom_site_aniso_U_11
_atom_site_aniso_U_22
_atom_site_aniso_U_33
_atom_site_aniso_U_23
_atom_site_aniso_U_13
_atom_site_aniso_U_12
Si 0.015(4) 0.011(4) 0.003(3) 0.000(3) 0.000(3) 0.002(3)
W1 0.0233(5) 0.0103(4) 0.0067(4) -0.0016(3) 0.0031(3) 0.0052(3)
W2 0.0226(5) 0.0101(4) 0.0247(5) -0.0014(4) -0.0028(4) 0.0001(4)
W3 0.0350(5) 0.0111(4) 0.0059(4) -0.0025(3) -0.0006(3) -0.0073(4)
W4 0.0323(5) 0.0291(5) 0.0061(4) -0.0048(3) -0.0075(3) 0.0171(4)
W5 0.0211(5) 0.0343(6) 0.0101(4) -0.0076(4) 0.0063(3) -0.0071(4)
W6 0.0210(5) 0.0332(6) 0.0222(5) 0.0079(4) 0.0061(4) 0.0056(4)
Ce1 0.0071(5) 0.0048(5) 0.0143(6) -0.0006(4) -0.0002(4) -0.0001(4)
Ce2 0.0096(5) 0.0058(5) 0.0040(5) 0.0007(4) -0.0006(4) -0.0010(4)
O3 0.068(15) 0.053(13) 0.012(9) -0.011(9) -0.005(9) 0.045(12)
O7 0.018(9) 0.11(2) 0.021(10) 0.028(12) 0.002(8) -0.006(11)
O8 0.025(10) 0.040(12) 0.048(12) 0.036(10) 0.008(9) 0.010(8)
O9 0.022(10) 0.11(2) 0.032(12) 0.030(13) 0.005(9) -0.010(12)
O13 0.017(10) 0.062(16) 0.14(3) -0.082(18) -0.013(13) 0.006(10)
O17 0.071(16) 0.025(11) 0.062(15) -0.004(10) 0.025(13) -0.004(11)
O19 0.036(11) 0.035(11) 0.027(10) -0.001(8) 0.006(8) -0.020(9)
O20 0.032(10) 0.028(9) 0.011(8) 0.002(7) -0.004(7) 0.004(7)
O21 0.042(11) 0.041(12) 0.022(10) 0.008(8) 0.006(8) -0.009(9)
O22 0.026(10) 0.064(15) 0.039(12) -0.011(11) -0.013(9) 0.006(10)
O23 0.016(8) 0.022(8) 0.019(8) 0.000(7) 0.011(6) 0.006(6)
O24 0.009(7) 0.011(7) 0.021(8) 0.000(6) 0.009(6) -0.005(5)
O25 0.010(7) 0.012(8) 0.038(10) 0.003(7) 0.004(7) -0.004(6)
O26 0.012(8) 0.012(8) 0.044(11) 0.014(7) 0.001(7) 0.002(6)
O27 0.12(3) 0.063(17) 0.025(12) -0.013(11) 0.011(14) -0.026(17)
O29 0.023(9) 0.011(8) 0.042(11) -0.007(7) -0.008(8) 0.000(7)
O30 0.008(7) 0.006(7) 0.043(10) -0.004(7) 0.006(7) 0.000(5)
O31 0.010(7) 0.014(7) 0.015(7) -0.005(6) -0.001(6) -0.001(6)
O33 0.056(16) 0.08(2) 0.056(16) -0.006(14) -0.011(13) 0.016(14)
O34 0.08(2) 0.061(19) 0.13(3) 0.010(19) -0.01(2) 0.010(16)
O36 0.08(5) 0.13(7) 0.29(12) -0.16(8) -0.07(6) 0.09(5)
O38 0.11(3) 0.11(3) 0.053(18) 0.001(18) 0.008(17) -0.01(2)
O39 0.071(14) 0.027(10) 0.006(8) -0.007(7) 0.002(8) -0.011(10)
C1 0.020(12) 0.014(11) 0.027(13) 0.010(9) 0.018(10) 0.005(9)
C2 0.010(10) 0.015(10) 0.010(10) 0.001(8) 0.002(8) 0.000(8)
C4 0.011(10) 0.006(9) 0.012(10) -0.003(8) -0.001(8) 0.001(8)
C6 0.007(10) 0.024(12) 0.019(11) -0.007(9) 0.003(8) 0.002(9)

loop_
_atom_type_symbol
_atom_type_description
_atom_type_scat_dispersion_real
_atom_type_scat_dispersion_imag
_atom_type_scat_source
Si Si 0.0817 0.0704 'International Tables Vol C Tables 4.2.6.8 and 6.1.1.4'
W W -0.8490 6.8722 'International Tables Vol C Tables 4.2.6.8 and 6.1.1.4'
Ce Ce -0.2486 2.6331 'International Tables Vol C Tables 4.2.6.8 and 6.1.1.4'
Na Na 0.0362 0.0249 'International Tables Vol C Tables 4.2.6.8 and 6.1.1.4'
O O 0.0106 0.0060 'International Tables Vol C Tables 4.2.6.8 and 6.1.1.4'
N N 0.0061 0.0033 'International Tables Vol C Tables 4.2.6.8 and 6.1.1.4'
C C 0.0033 0.0016 'International Tables Vol C Tables 4.2.6.8 and 6.1.1.4'
H H 0.0000 0.0000 'International Tables Vol C Tables 4.2.6.8 and 6.1.1.4'

loop_
_geom_angle_atom_site_label_1
_geom_angle_atom_site_label_2
_geom_angle_atom_site_label_3
_geom_angle
_geom_angle_site_symmetry_1
_geom_angle_site_symmetry_3
O1A Si O1A 180.0(18) . 3_666
O1A Si O1B 113.8(13) . 3_666
O1A Si O1B 66.2(13) 3_666 3_666
O1A Si O1B 66.2(13) . .
O1A Si O1B 113.8(13) 3_666 .
O1B Si O1B 180.0(16) 3_666 .
O1A Si O2A 107.6(13) . .
O1A Si O2A 72.4(13) 3_666 .
O1B Si O2A 108.9(13) 3_666 .
O1B Si O2A 71.1(13) . .
O1A Si O2A 72.4(13) . 3_666
O1A Si O2A 107.6(13) 3_666 3_666
O1B Si O2A 71.1(13) 3_666 3_666
O1B Si O2A 108.9(13) . 3_666
O2A Si O2A 180.000(6) . 3_666
O1A Si O2B 110.6(14) . 3_666
O1A Si O2B 69.4(14) 3_666 3_666
O1B Si O2B 111.1(14) 3_666 3_666
O1B Si O2B 68.9(14) . 3_666
O2A Si O2B 104.5(13) . 3_666
O2A Si O2B 75.5(13) 3_666 3_666
O1A Si O2B 69.4(14) . .
O1A Si O2B 110.6(13) 3_666 .
O1B Si O2B 68.9(14) 3_666 .
O1B Si O2B 111.1(14) . .
O2A Si O2B 75.5(13) . .
O2A Si O2B 104.5(13) 3_666 .
O2B Si O2B 180.000(5) 3_666 .
O3 W1 O5 101.7(11) . .
O3 W1 O6 102.6(11) . .
O5 W1 O6 87.6(11) . .
O3 W1 O4 98.4(10) . .
O5 W1 O4 89.5(10) . .
O6 W1 O4 159.0(10) . .
O3 W1 O7 99.9(11) . .
O5 W1 O7 158.4(11) . .
O6 W1 O7 88.7(10) . .
O4 W1 O7 86.4(9) . .
O3 W1 O1B 159.9(11) . .
O5 W1 O1B 64.2(10) . .
O6 W1 O1B 64.4(10) . .
O4 W1 O1B 95.8(9) . .
O7 W1 O1B 95.1(11) . .
O3 W1 O1A 156.1(11) . .
O5 W1 O1A 93.5(10) . .
O6 W1 O1A 96.5(10) . .
O4 W1 O1A 63.0(9) . .
O7 W1 O1A 65.9(10) . .
O1B W1 O1A 43.9(9) . .
O8 W2 O12 105.0(11) . 3_666
O8 W2 O15 100.3(12) . 3_666
O12 W2 O15 90.3(13) 3_666 3_666
O8 W2 O9 101.0(11) . .
O12 W2 O9 153.8(12) 3_666 .
O15 W2 O9 88.2(12) 3_666 .
O8 W2 O7 100.4(10) . .
O12 W2 O7 84.7(11) 3_666 .
O15 W2 O7 159.4(13) 3_666 .
O9 W2 O7 87.6(9) . .
O8 W2 O2A 156.8(10) . 3_666
O12 W2 O2A 61.0(11) 3_666 3_666
O15 W2 O2A 63.6(12) 3_666 3_666
O9 W2 O2A 95.2(11) . 3_666
O7 W2 O2A 96.7(10) . 3_666
O8 W2 O1A 156.7(10) . .
O12 W2 O1A 89.5(10) 3_666 .
O15 W2 O1A 97.7(11) 3_666 .
O9 W2 O1A 64.8(9) . .
O7 W2 O1A 62.3(9) . .
O2A W2 O1A 46.4(9) 3_666 .
O19 W3 O4 100.9(10) . .
O19 W3 O9 102.4(11) . .
O4 W3 O9 86.9(9) . .
O19 W3 O10 101.7(10) . .
O4 W3 O10 86.6(10) . .
O9 W3 O10 155.8(11) . .
O19 W3 O18 99.4(11) . 3_666
O4 W3 O18 159.7(11) . 3_666
O9 W3 O18 88.2(11) . 3_666
O10 W3 O18 90.0(11) . 3_666
O19 W3 O2B 157.8(10) . .
O4 W3 O2B 94.8(10) . .
O9 W3 O2B 94.1(11) . .
O10 W3 O2B 63.3(10) . .
O18 W3 O2B 66.0(11) 3_666 .
O19 W3 O1A 157.1(9) . .
O4 W3 O1A 60.5(9) . .
O9 W3 O1A 65.7(9) . .
O10 W3 O1A 90.9(9) . .
O18 W3 O1A 99.7(10) 3_666 .
O2B W3 O1A 44.9(9) . .
O20 W4 O12 104.1(10) . .
O20 W4 O13 102.8(12) . .
O12 W4 O13 89.1(11) . .
O20 W4 O10 101.0(10) . .
O12 W4 O10 154.8(12) . .
O13 W4 O10 87.8(11) . .
O20 W4 O11 95.0(10) . .
O12 W4 O11 87.7(11) . .
O13 W4 O11 162.2(13) . .
O10 W4 O11 87.8(11) . .
O20 W4 O2A 155.9(9) . .
O12 W4 O2A 60.2(11) . .
O13 W4 O2A 61.4(11) . .
O10 W4 O2A 96.7(10) . .
O11 W4 O2A 102.1(10) . .
O20 W4 O2B 153.9(9) . .
O12 W4 O2B 93.2(11) . .
O13 W4 O2B 96.7(13) . .
O10 W4 O2B 62.4(10) . .
O11 W4 O2B 66.0(10) . .
O2A W4 O2B 50.2(9) . .
O14 W5 O5 102.5(9) . .
O14 W5 O16 104.2(10) . .
O5 W5 O16 87.9(11) . .
O14 W5 O13 103.0(12) . .
O5 W5 O13 86.9(11) . .
O16 W5 O13 152.9(13) . .
O14 W5 O15 100.7(11) . .
O5 W5 O15 156.8(12) . .
O16 W5 O15 86.9(13) . .
O13 W5 O15 87.5(12) . .
O14 W5 O2A 156.7(9) . .
O5 W5 O2A 94.3(10) . .
O16 W5 O2A 92.3(10) . .
O13 W5 O2A 61.6(11) . .
O15 W5 O2A 63.4(11) . .
O14 W5 O1B 156.7(8) . .
O5 W5 O1B 61.0(10) . .
O16 W5 O1B 61.5(10) . .
O13 W5 O1B 92.9(13) . .
O15 W5 O1B 96.8(11) . .
O2A W5 O1B 46.5(9) . .
O17 W6 O16 101.4(12) . .
O17 W6 O6 99.4(11) . .
O16 W6 O6 87.7(11) . .
O17 W6 O11 98.4(11) . 3_666
O16 W6 O11 160.1(11) . 3_666
O6 W6 O11 91.4(11) . 3_666
O17 W6 O18 97.8(11) . .
O16 W6 O18 88.1(11) . .
O6 W6 O18 162.8(11) . .
O11 W6 O18 86.9(11) 3_666 .
O17 W6 O2B 158.0(11) . 3_666
O16 W6 O2B 93.1(10) . 3_666
O6 W6 O2B 97.6(10) . 3_666
O11 W6 O2B 67.3(10) 3_666 3_666
O18 W6 O2B 66.0(11) . 3_666
O17 W6 O1B 155.6(10) . .
O16 W6 O1B 63.6(10) . .
O6 W6 O1B 62.6(10) . .
O11 W6 O1B 98.4(10) 3_666 .
O18 W6 O1B 100.7(10) . .
O2B W6 O1B 46.4(9) 3_666 .
O32 Ce1 O30 76.8(5) 1_545 1_545
O32 Ce1 O23 88.4(5) 1_545 .
O30 Ce1 O23 135.3(5) 1_545 .
O32 Ce1 O26 138.7(5) 1_545 2_545
O30 Ce1 O26 78.8(5) 1_545 2_545
O23 Ce1 O26 131.7(5) . 2_545
O32 Ce1 O21 75.2(6) 1_545 .
O30 Ce1 O21 77.3(6) 1_545 .
O23 Ce1 O21 139.3(6) . .
O26 Ce1 O21 67.2(6) 2_545 .
O32 Ce1 O22 131.9(6) 1_545 .
O30 Ce1 O22 76.3(7) 1_545 .
O23 Ce1 O22 83.7(7) . .
O26 Ce1 O22 71.9(7) 2_545 .
O21 Ce1 O22 134.6(7) . .
O32 Ce1 N1 139.8(6) 1_545 .
O30 Ce1 N1 143.5(6) 1_545 .
O23 Ce1 N1 62.9(5) . .
O26 Ce1 N1 70.8(6) 2_545 .
O21 Ce1 N1 107.7(6) . .
O22 Ce1 N1 75.3(7) . .
O32 Ce1 O19 75.5(6) 1_545 .
O30 Ce1 O19 139.3(6) 1_545 .
O23 Ce1 O19 72.6(5) . .
O26 Ce1 O19 103.9(5) 2_545 .
O21 Ce1 O19 67.3(6) . .
O22 Ce1 O19 143.8(7) . .
N1 Ce1 O19 69.6(6) . .
O32 Ce1 O14 67.8(5) 1_545 2_645
O30 Ce1 O14 68.7(5) 1_545 2_645
O23 Ce1 O14 66.7(5) . 2_645
O26 Ce1 O14 131.0(5) 2_545 2_645
O21 Ce1 O14 134.1(6) . 2_645
O22 Ce1 O14 65.6(6) . 2_645
N1 Ce1 O14 118.0(5) . 2_645
O19 Ce1 O14 124.7(5) . 2_645
O25 Ce2 O20 76.1(6) . .
O25 Ce2 O24 71.2(5) . .
O20 Ce2 O24 71.4(5) . .
O25 Ce2 O31 143.3(5) . 2_645
O20 Ce2 O31 85.7(5) . 2_645
O24 Ce2 O31 72.9(5) . 2_645
O25 Ce2 O29 73.0(5) . .
O20 Ce2 O29 76.2(6) . .
O24 Ce2 O29 136.2(5) . .
O31 Ce2 O29 133.2(5) 2_645 .
O25 Ce2 O3 130.7(7) . 2_655
O20 Ce2 O3 142.2(6) . 2_655
O24 Ce2 O3 136.5(6) . 2_655
O31 Ce2 O3 82.1(7) 2_645 2_655
O29 Ce2 O3 86.5(7) . 2_655
O25 Ce2 O28 66.5(8) . .
O20 Ce2 O28 136.1(8) . .
O24 Ce2 O28 114.3(8) . .
O31 Ce2 O28 138.2(8) 2_645 .
O29 Ce2 O28 71.7(8) . .
O3 Ce2 O28 64.5(9) 2_655 .
O25 Ce2 O27 102.6(8) . .
O20 Ce2 O27 139.6(7) . .
O24 Ce2 O27 70.2(7) . .
O31 Ce2 O27 71.6(8) 2_645 .
O29 Ce2 O27 143.0(8) . .
O3 Ce2 O27 68.4(8) 2_655 .
O28 Ce2 O27 73.0(10) . .
O25 Ce2 N4 128.1(5) . .
O20 Ce2 N4 70.9(6) . .
O24 Ce2 N4 129.7(5) . .
O31 Ce2 N4 72.2(5) 2_645 .
O29 Ce2 N4 61.2(5) . .
O3 Ce2 N4 71.3(6) 2_655 .
O28 Ce2 N4 115.9(8) . .
O27 Ce2 N4 128.4(8) . .
Si O1A O1B 58.6(12) . .
Si O1A W1 126.3(13) . .
O1B O1A W1 67.7(12) . .
Si O1A W3 122.2(13) . .
O1B O1A W3 135.2(16) . .
W1 O1A W3 94.9(9) . .
Si O1A W2 119.1(13) . .
O1B O1A W2 129.3(15) . .
W1 O1A W2 94.5(9) . .
W3 O1A W2 91.5(8) . .
Si O1B O1A 55.1(12) . .
Si O1B W1 123.5(14) . .
O1A O1B W1 68.4(12) . .
Si O1B W6 122.4(14) . .
O1A O1B W6 135.0(16) . .
W1 O1B W6 96.8(10) . .
Si O1B W5 119.2(14) . .
O1A O1B W5 128.7(16) . .
W1 O1B W5 94.3(9) . .
W6 O1B W5 93.3(9) . .
Si O2A W2 122.1(13) . 3_666
Si O2A W5 123.1(13) . .
W2 O2A W5 96.6(9) 3_666 .
Si O2A W4 117.5(13) . .
W2 O2A W4 95.7(9) 3_666 .
W5 O2A W4 95.5(9) . .
Si O2B W3 123.5(15) . .
Si O2B W6 122.3(15) . 3_666
W3 O2B W6 97.1(10) . 3_666
Si O2B W4 116.8(14) . .
W3 O2B W4 94.9(10) . .
W6 O2B W4 95.7(10) 3_666 .
W1 O3 Ce2 156.8(11) . 2_645
W3 O4 W1 141.3(13) . .
W1 O5 W5 140.2(14) . .
W1 O6 W6 136.0(14) . .
W1 O7 W2 137.0(14) . .
W3 O9 W2 137.7(13) . .
W4 O10 W3 138.9(14) . .
W4 O11 W6 131.0(14) . 3_666
W4 O12 W2 141.6(16) . 3_666
W4 O13 W5 141.4(17) . .
W5 O14 Ce1 177.3(9) . 2_655
W5 O15 W2 136.1(18) . 3_666
W6 O16 W5 140.9(15) . .
W3 O18 W6 130.7(15) 3_666 .
W3 O19 Ce1 161.9(10) . .
W4 O20 Ce2 153.7(10) . .
C5 O23 Ce1 127.0(13) . .
C5 O24 Ce2 155.2(13) . .
C4 O25 Ce2 159.2(14) . .
C4 O26 Ce1 162.9(16) . 2
C9 O29 Ce2 125.8(14) . .
C9 O30 Ce1 153.0(13) . 1_565
C10 O31 Ce2 169.3(14) . 2_655
C10 O32 Ce1 151.5(14) . 1_565
C1 N1 C2 103.9(18) . .
C1 N1 Ce1 136.3(15) . .
C2 N1 Ce1 117.5(13) . .
C1 N2 C3 109.2(19) . .
C6 N3 C7 106.7(17) . .
C6 N4 C8 104.8(17) . .
C6 N4 Ce2 135.4(15) . .
C8 N4 Ce2 119.7(12) . .
N2 C1 N1 111.4(19) . .
C3 C2 N1 109.2(18) . .
C3 C2 C5 135(2) . .
N1 C2 C5 115.6(18) . .
N2 C3 C2 106.3(19) . .
N2 C3 C4 119.1(19) . .
C2 C3 C4 134.4(19) . .
O25 C4 O26 126.2(19) . .
O25 C4 C3 119.0(18) . .
O26 C4 C3 114.8(18) . .
O24 C5 O23 121.4(19) . .
O24 C5 C2 122.4(19) . .
O23 C5 C2 116.1(18) . .
N4 C6 N3 114(2) . .
C8 C7 N3 105.1(16) . .
C8 C7 C10 139.6(18) . .
N3 C7 C10 115.3(16) . .
C7 C8 N4 109.6(16) . .
C7 C8 C9 138.4(18) . .
N4 C8 C9 111.9(17) . .
O29 C9 O30 120.8(19) . .
O29 C9 C8 121.4(19) . .
O30 C9 C8 117.7(18) . .
O31 C10 O32 124.9(19) . .
O31 C10 C7 118.1(17) . .
O32 C10 C7 116.9(17) . .

loop_
_geom_bond_atom_site_label_1
_geom_bond_atom_site_label_2
_geom_bond_distance
_geom_bond_site_symmetry_2
Si O1A 1.57(3) .
Si O1A 1.57(3) 3_666
Si O1B 1.63(3) 3_666
Si O1B 1.63(3) .
Si O2A 1.67(3) .
Si O2A 1.67(3) 3_666
Si O2B 1.66(3) 3_666
Si O2B 1.66(3) .
W1 O3 1.713(17) .
W1 O5 1.87(2) .
W1 O6 1.87(3) .
W1 O4 1.88(2) .
W1 O7 1.891(19) .
W1 O1B 2.33(3) .
W1 O1A 2.34(2) .
W2 O8 1.683(18) .
W2 O12 1.88(3) 3_666
W2 O15 1.91(3) 3_666
W2 O9 1.92(2) .
W2 O7 1.92(2) .
W2 O2A 2.35(3) 3_666
W2 O1A 2.49(2) .
W3 O19 1.707(18) .
W3 O4 1.87(2) .
W3 O9 1.89(2) .
W3 O10 1.89(2) .
W3 O18 1.94(3) 3_666
W3 O2B 2.35(3) .
W3 O1A 2.46(3) .
W4 O20 1.711(16) .
W4 O12 1.84(3) .
W4 O13 1.85(2) .
W4 O10 1.86(2) .
W4 O11 1.94(3) .
W4 O2A 2.40(3) .
W4 O2B 2.41(3) .
W5 O14 1.680(17) .
W5 O5 1.87(2) .
W5 O16 1.88(3) .
W5 O13 1.88(2) .
W5 O15 1.89(3) .
W5 O2A 2.37(3) .
W5 O1B 2.47(3) .
W6 O17 1.63(3) .
W6 O16 1.87(3) .
W6 O6 1.93(3) .
W6 O11 1.94(3) 3_666
W6 O18 1.94(3) .
W6 O2B 2.35(3) 3_666
W6 O1B 2.38(3) .
Ce1 O32 2.418(15) 1_545
Ce1 O30 2.433(14) 1_545
Ce1 O23 2.462(16) .
Ce1 O26 2.504(16) 2_545
Ce1 O21 2.542(18) .
Ce1 O22 2.545(19) .
Ce1 N1 2.589(19) .
Ce1 O19 2.670(18) .
Ce1 O14 2.802(17) 2_645
Ce2 O25 2.475(15) .
Ce2 O20 2.476(16) .
Ce2 O24 2.500(14) .
Ce2 O31 2.522(14) 2_645
Ce2 O29 2.534(16) .
Ce2 O3 2.542(17) 2_655
Ce2 O28 2.57(3) .
Ce2 O27 2.60(2) .
Ce2 N4 2.660(18) .
O1A O1B 1.75(4) .
O2A W2 2.35(3) 3_666
O2B W6 2.35(3) 3_666
O3 Ce2 2.542(17) 2_645
O11 W6 1.94(3) 3_666
O12 W2 1.88(3) 3_666
O14 Ce1 2.802(17) 2_655
O15 W2 1.91(3) 3_666
O18 W3 1.94(3) 3_666
O23 C5 1.26(3) .
O24 C5 1.25(2) .
O25 C4 1.24(3) .
O26 C4 1.26(3) .
O26 Ce1 2.504(16) 2
O29 C9 1.23(3) .
O30 C9 1.30(3) .
O30 Ce1 2.433(14) 1_565
O31 C10 1.23(2) .
O31 Ce2 2.522(14) 2_655
O32 C10 1.26(2) .
O32 Ce1 2.418(15) 1_565
N1 C1 1.34(3) .
N1 C2 1.39(3) .
N2 C1 1.32(3) .
N2 C3 1.33(3) .
N3 C6 1.32(3) .
N3 C7 1.41(2) .
N4 C6 1.30(3) .
N4 C8 1.40(3) .
C2 C3 1.37(3) .
C2 C5 1.47(3) .
C3 C4 1.52(3) .
C7 C8 1.36(3) .
C7 C10 1.51(3) .
C8 C9 1.47(3) .
